data_7709122
loop_
_publ_author_name
'Yang, Hui'
'Liu, Shan-Shan'
'Meng, Yin-Shan'
'Zhang, Yi-Quan'
'Pu, Lin'
'Wang, Xincheng'
'Lin, Shijing'

_publ_section_title
;
 Four mononuclear dysprosium complexes with neutral Schiff-base ligands:
 syntheses, crystal structures and slow magnetic relaxation behavior
;
_journal_name_full 'Dalton Transactions'
_journal_paper_doi 10.1039/D1DT03701C
_journal_year 2022
_chemical_formula_moiety 'C35 H28 Cl2 Dy N5 O12'
_chemical_formula_sum 'C35 H28 Cl2 Dy N5 O12'
_chemical_formula_weight 944.04
_space_group_crystal_system triclinic
_space_group_IT_number 2
_space_group_name_Hall '-P 1'
_space_group_name_H-M_alt 'P -1'
_symmetry_Int_Tables_number 2
_atom_sites_solution_primary direct
_audit_creation_date 2019-06-22
_audit_creation_method
;
Olex2 1.2
(compiled 2018.05.29 svn.r3508 for OlexSys, GUI svn.r5506)
;
_audit_update_record
;
2021-05-17 deposited with the CCDC.	2021-12-20 downloaded from the CCDC.
;
_cell_angle_alpha 74.391(3)
_cell_angle_beta 75.603(3)
_cell_angle_gamma 88.261(3)
_cell_formula_units_Z 2
_cell_length_a 9.1590(3)
_cell_length_b 13.0834(4)
_cell_length_c 16.2171(4)
_cell_measurement_reflns_used 10960
_cell_measurement_temperature 294.3(7)
_cell_measurement_theta_max 72.8550
_cell_measurement_theta_min 3.8960
_cell_volume 1811.47(10)
_computing_cell_refinement 'CrysAlisPro 1.171.38.46 (Rigaku OD, 2015)'
_computing_data_collection 'CrysAlisPro 1.171.38.46 (Rigaku OD, 2015)'
_computing_data_reduction 'CrysAlisPro 1.171.38.46 (Rigaku OD, 2015)'
_computing_molecular_graphics 'Olex2 (Dolomanov et al., 2009)'
_computing_publication_material 'Olex2 (Dolomanov et al., 2009)'
_computing_structure_refinement 'ShelXL (Sheldrick, 2015)'
_computing_structure_solution 'ShelXT (Sheldrick, 2015)'
_diffrn_ambient_environment air
_diffrn_ambient_temperature 294.3(7)
_diffrn_detector 'CCD plate'
_diffrn_detector_area_resol_mean 15.9595
_diffrn_detector_type EosS2
_diffrn_measured_fraction_theta_full 0.9804
_diffrn_measured_fraction_theta_max 0.9795
_diffrn_measurement_details
;
List of Runs (angles in degrees, time in seconds):

  # Type    Start    End  Width  t~exp~   \w     \q     \k     \f   Frames
#--------------------------------------------------------------------------
  1  \w   -108.00  -7.00   1.00    3.56    --  -36.54 -19.00 150.00  101
  2  \w    -55.00  33.00   1.00    3.56    --  -36.54  38.00 -30.00   88
  3  \w   -106.00 -18.00   1.00    3.56    --  -36.54 -38.00 150.00   88
  4  \w     23.00  90.00   1.00    3.56    --   36.54-125.00  30.00   67
  5  \w     23.00  90.00   1.00    3.56    --   36.54-125.00 120.00   67
  6  \w    -31.00  53.00   1.00    3.56    --   36.54 -57.00  90.00   84
  7  \w     23.00  90.00   1.00    3.56    --   36.54-125.00-120.00   67
  8  \w     20.00 104.00   1.00    3.56    --   36.54  57.00  30.00   84
  9  \w     39.00 109.00   1.00   14.25    --  108.71 -94.00 120.00   70
 10  \w     39.00 130.00   1.00   14.25    --  108.71 -30.00 -30.00   91
 11  \w     39.00 109.00   1.00   14.25    --  108.71 -94.00-150.00   70
 12  \w     40.00 126.00   1.00   14.25    --  108.71 -45.00 120.00   86
 13  \w    100.00 178.00   1.00   14.25    --  108.71 111.00-150.00   78
 14  \w     39.00 115.00   1.00   14.25    --  108.71-111.00  60.00   76
 15  \w     39.00 130.00   1.00   14.25    --  108.71 -30.00  90.00   91
 16  \w     87.00 178.00   1.00   14.25    --  108.71  30.00-180.00   91
 17  \w     40.00 126.00   1.00   14.25    --  108.71 -45.00-150.00   86
 18  \w     37.00 147.00   1.00   14.25    --  108.71 -15.00-180.00  110
 19  \w     39.00 115.00   1.00   14.25    --  108.71-111.00 -60.00   76
 20  \w    100.00 178.00   1.00   14.25    --  108.71 111.00-180.00   78
 21  \w     91.00 176.00   1.00   14.25    --  108.71  61.00 -90.00   85
 22  \w     57.00 151.00   1.00   14.25    --  108.71 178.00  90.00   94
 23  \w     20.00 104.00   1.00    3.56    --   36.54  57.00 120.00   84
 24  \w    -33.00  55.00   1.00    3.56    --   36.54 -38.00 150.00   88
 25  \w     10.00 104.00   1.00    3.56    --   36.54  77.00-180.00   94
 26  \w     10.00 104.00   1.00    3.56    --   36.54  77.00 -60.00   94
 27  \w     20.00 104.00   1.00    3.56    --   36.54  57.00  60.00   84
 28  \w     20.00 104.00   1.00    3.56    --   36.54  57.00 -60.00   84
;
_diffrn_measurement_device 'four-circle diffractometer'
_diffrn_measurement_device_type 'New Gemini, Dual, Cu at zero, EosS2'
_diffrn_measurement_method '\w scans'
_diffrn_orient_matrix_type 'CrysAlisPro convention (1999,Acta A55,543-557)'
_diffrn_orient_matrix_UB_11 -0.1524919000
_diffrn_orient_matrix_UB_12 -0.0518041000
_diffrn_orient_matrix_UB_13 0.0592651000
_diffrn_orient_matrix_UB_21 0.0562644000
_diffrn_orient_matrix_UB_22 -0.1099100000
_diffrn_orient_matrix_UB_23 -0.0080859000
_diffrn_orient_matrix_UB_31 0.0615042000
_diffrn_orient_matrix_UB_32 -0.0143444000
_diffrn_orient_matrix_UB_33 0.0824443000
_diffrn_radiation_monochromator graphite
_diffrn_radiation_probe x-ray
_diffrn_radiation_type 'Cu K\a'
_diffrn_radiation_wavelength 1.54184
_diffrn_reflns_av_R_equivalents 0.0408
_diffrn_reflns_av_unetI/netI 0.0389
_diffrn_reflns_limit_h_max 11
_diffrn_reflns_limit_h_min -11
_diffrn_reflns_limit_k_max 16
_diffrn_reflns_limit_k_min -16
_diffrn_reflns_limit_l_max 20
_diffrn_reflns_limit_l_min -15
_diffrn_reflns_number 20040
_diffrn_reflns_theta_full 73.1665
_diffrn_reflns_theta_max 73.17
_diffrn_reflns_theta_min 3.51
_diffrn_source 'fine-focus sealed X-ray tube'
_diffrn_source_type 'Enhance (Cu) X-ray Source'
_exptl_absorpt_coefficient_mu 13.013
_exptl_absorpt_correction_T_max 1.00000
_exptl_absorpt_correction_T_min 0.71567
_exptl_absorpt_correction_type multi-scan
_exptl_absorpt_process_details
;
CrysAlisPro 1.171.38.46 (Rigaku Oxford Diffraction, 2015)
Empirical absorption correction using spherical harmonics,
 implemented in SCALE3 ABSPACK scaling algorithm.
;
_exptl_crystal_colour 'clear orangish orange'
_exptl_crystal_colour_lustre clear
_exptl_crystal_colour_modifier orangish
_exptl_crystal_colour_primary orange
_exptl_crystal_density_diffrn 1.7306
_exptl_crystal_description block
_exptl_crystal_F_000 922.8529
_exptl_crystal_size_max 0.4
_exptl_crystal_size_mid 0.3
_exptl_crystal_size_min 0.3
_refine_diff_density_max 1.2080
_refine_diff_density_min -0.9305
_refine_diff_density_rms 0.1225
_refine_ls_d_res_high 0.8054
_refine_ls_d_res_low 12.5912
_refine_ls_goodness_of_fit_ref 1.0401
_refine_ls_hydrogen_treatment mixed
_refine_ls_matrix_type full
_refine_ls_number_constraints 53
_refine_ls_number_parameters 500
_refine_ls_number_reflns 7120
_refine_ls_number_restraints 3
_refine_ls_restrained_S_all 1.0399
_refine_ls_R_factor_all 0.0450
_refine_ls_R_factor_gt 0.0429
_refine_ls_shift/su_max 0.0011
_refine_ls_shift/su_mean 0.0000
_refine_ls_structure_factor_coef Fsqd
_refine_ls_weighting_details 'w=1/[\s^2^(Fo^2^)+(0.0825P)^2^+0.2556P] where P=(Fo^2^+2Fc^2^)/3'
_refine_ls_weighting_scheme calc
_refine_ls_wR_factor_gt 0.1098
_refine_ls_wR_factor_ref 0.1124
_reflns_Friedel_coverage 0.0
_reflns_limit_h_max 11
_reflns_limit_h_min -10
_reflns_limit_k_max 16
_reflns_limit_k_min -15
_reflns_limit_l_max 20
_reflns_limit_l_min 0
_reflns_number_gt 6738
_reflns_number_total 7120
_reflns_threshold_expression I>=2u(I)
_cod_data_source_file d1dt03701c2.cif
_cod_data_source_block yxq-yh-c3-dy
_cod_original_cell_volume 1811.46(10)
_cod_database_code 7709122
_reflns_odcompleteness_completeness 99.91
_reflns_odcompleteness_iscentric 1
_reflns_odcompleteness_theta 66.97
_olex2_refinement_description
;
1. Fixed Uiso
 At 1.2 times of:
  All C(H) groups, All N(H) groups
 At 1.5 times of:
  All C(H,H,H) groups, All O(H) groups
2. Restrained distances
 O2-H2
 0.85 with sigma of 0.01
 C18-H2
 1.911461 with sigma of 0.02
 Dy01-H2
 2.882467 with sigma of 0.02
3.a Aromatic/amide H refined with riding coordinates:
 N5(H5), N1(H1), C7(H7), C25(H25), C28(H28), C22(H22), C15(H15), C23(H23),
 C16(H16), C29(H29), C1(H1a), C12(H12), C13(H13), C5(H5a), C10(H10), C31(H31),
 C11(H11), C34(H34), C33(H33), C4(H4), C32(H32), C2(H2a), C19(H19), C20(H20)
3.b Idealised Me refined as rotating group:
 C18(H18a,H18b,H18c)
;
_olex2_date_sample_data_collection 2018-11-09
_olex2_submission_special_instructions 'No special instructions were received'
_oxdiff_exptl_absorpt_empirical_details
;
Empirical correction (ABSPACK) includes:
- Absorption correction using spherical harmonics
- Frame scaling
- Detector area scaling
;
_oxdiff_exptl_absorpt_empirical_full_max 1.391
_oxdiff_exptl_absorpt_empirical_full_min 0.797

loop_
_space_group_symop_id
_space_group_symop_operation_xyz
1 x,y,z
2 -x,-y,-z

loop_
_atom_site_label
_atom_site_type_symbol
_atom_site_fract_x
_atom_site_fract_y
_atom_site_fract_z
_atom_site_U_iso_or_equiv
_atom_site_adp_type
_atom_site_occupancy
_atom_site_refinement_flags_posn
Dy01 Dy 0.52815(2) 0.605100(14) 0.657774(11) 0.02549(9) Uani 1.000000 D
Cl2 Cl 0.6767(2) 0.91527(14) 1.06796(11) 0.0820(5) Uani 1.000000 .
Cl1 Cl 0.0194(2) 1.16077(15) 0.36550(13) 0.0955(6) Uani 1.000000 .
O1 O 0.6371(3) 0.7099(2) 0.51946(17) 0.0364(6) Uani 1.000000 .
O5 O 0.3494(3) 0.5674(2) 0.78888(17) 0.0350(6) Uani 1.000000 .
O8 O 0.6055(3) 0.4777(2) 0.56538(18) 0.0356(6) Uani 1.000000 .
O2 O 0.3318(3) 0.5711(2) 0.59596(18) 0.0364(6) Uani 1.000000 D
H2 H 0.356(3) 0.546(4) 0.551(2) 0.0545(9) Uiso 1.000000 DR
O3 O 0.3748(4) 0.7645(2) 0.6370(2) 0.0427(7) Uani 1.000000 .
O9 O 0.5338(4) 0.4119(2) 0.70587(19) 0.0427(7) Uani 1.000000 .
O6 O 0.7896(3) 0.5648(3) 0.65430(19) 0.0477(8) Uani 1.000000 .
O4 O 0.5416(4) 0.7604(2) 0.7100(2) 0.0449(7) Uani 1.000000 .
O7 O 0.6533(3) 0.5598(3) 0.78266(19) 0.0433(7) Uani 1.000000 .
N5 N 0.3910(4) 0.6218(3) 0.9285(2) 0.0381(7) Uani 1.000000 .
H5 H 0.4167(4) 0.6334(3) 0.8719(2) 0.0457(9) Uiso 1.000000 R
N1 N 0.5032(3) 0.8673(2) 0.4288(2) 0.0311(6) Uani 1.000000 .
H1 H 0.4967(3) 0.8239(2) 0.4800(2) 0.0374(8) Uiso 1.000000 R
N4 N 0.5834(4) 0.3940(3) 0.6307(2) 0.0343(7) Uani 1.000000 .
N2 N 0.4291(4) 0.8069(3) 0.6855(2) 0.0384(8) Uani 1.000000 .
O12 O 0.6103(5) 0.3081(3) 0.6212(3) 0.0612(10) Uani 1.000000 .
N3 N 0.7771(4) 0.5384(3) 0.7374(2) 0.0396(7) Uani 1.000000 .
O11 O 0.8740(4) 0.4938(4) 0.7700(3) 0.0682(11) Uani 1.000000 .
O10 O 0.3763(5) 0.8840(3) 0.7069(3) 0.0657(11) Uani 1.000000 .
C8 C 0.7551(4) 0.8102(3) 0.3738(2) 0.0288(7) Uani 1.000000 .
C17 C 0.7508(4) 0.7255(3) 0.4514(3) 0.0322(8) Uani 1.000000 .
C26 C 0.2282(4) 0.4757(3) 0.9368(2) 0.0313(7) Uani 1.000000 .
C6 C 0.3789(4) 0.9314(3) 0.4152(3) 0.0326(8) Uani 1.000000 .
C9 C 0.8893(4) 0.8325(3) 0.3013(2) 0.0312(7) Uani 1.000000 .
C7 C 0.6271(4) 0.8714(3) 0.3667(3) 0.0308(7) Uani 1.000000 .
H7 H 0.6312(4) 0.9196(3) 0.3122(3) 0.0370(9) Uiso 1.000000 R
C27 C 0.2618(4) 0.4896(3) 0.8433(2) 0.0306(7) Uani 1.000000 .
C24 C 0.4588(5) 0.6902(3) 0.9646(3) 0.0377(8) Uani 1.000000 .
C25 C 0.2932(5) 0.5428(3) 0.9727(3) 0.0355(8) Uani 1.000000 .
H25 H 0.2645(5) 0.5304(3) 1.0338(3) 0.0425(9) Uiso 1.000000 R
C28 C 0.1975(5) 0.4161(4) 0.8106(3) 0.0384(8) Uani 1.000000 .
H28 H 0.2214(5) 0.4231(4) 0.7501(3) 0.0460(10) Uiso 1.000000 R
C22 C 0.5117(5) 0.7411(4) 1.0852(3) 0.0446(10) Uani 1.000000 .
H22 H 0.5023(5) 0.7281(4) 1.1456(3) 0.0535(11) Uiso 1.000000 R
C14 C 1.0109(4) 0.7644(3) 0.3057(3) 0.0346(8) Uani 1.000000 .
C15 C 0.9990(5) 0.6764(4) 0.3814(3) 0.0431(9) Uani 1.000000 .
H15 H 1.0777(5) 0.6298(4) 0.3829(3) 0.0518(11) Uiso 1.000000 R
C23 C 0.4441(5) 0.6721(4) 1.0534(3) 0.0436(9) Uani 1.000000 .
H23 H 0.3882(5) 0.6128(4) 1.0927(3) 0.0524(11) Uiso 1.000000 R
C35 C 0.1226(4) 0.3898(3) 0.9960(3) 0.0329(8) Uani 1.000000 .
C16 C 0.8772(5) 0.6582(3) 0.4512(3) 0.0420(9) Uani 1.000000 .
H16 H 0.8754(5) 0.6009(3) 0.5001(3) 0.0503(11) Uiso 1.000000 R
C29 C 0.1021(5) 0.3362(4) 0.8662(3) 0.0424(9) Uani 1.000000 .
H29 H 0.0620(5) 0.2893(4) 0.8427(3) 0.0508(11) Uiso 1.000000 R
C30 C 0.0607(5) 0.3211(3) 0.9594(3) 0.0382(8) Uani 1.000000 .
C1 C 0.3058(5) 0.9780(3) 0.4801(3) 0.0406(9) Uani 1.000000 .
H1a H 0.3321(5) 0.9623(3) 0.5339(3) 0.0488(10) Uiso 1.000000 R
C12 C 1.1561(5) 0.8698(4) 0.1637(3) 0.0445(10) Uani 1.000000 .
H12 H 1.2435(5) 0.8822(4) 0.1180(3) 0.0533(12) Uiso 1.000000 R
C13 C 1.1441(5) 0.7849(4) 0.2359(3) 0.0431(9) Uani 1.000000 .
H13 H 1.2243(5) 0.7400(4) 0.2395(3) 0.0517(11) Uiso 1.000000 R
C5 C 0.3351(5) 0.9488(4) 0.3373(3) 0.0436(9) Uani 1.000000 .
H5a H 0.3805(5) 0.9133(4) 0.2955(3) 0.0523(11) Uiso 1.000000 R
C10 C 0.9065(5) 0.9204(3) 0.2261(3) 0.0409(9) Uani 1.000000 .
H10 H 0.8287(5) 0.9673(3) 0.2218(3) 0.0491(11) Uiso 1.000000 R
C31 C -0.0429(6) 0.2379(4) 1.0147(3) 0.0511(11) Uani 1.000000 .
H31 H -0.0829(6) 0.1923(4) 0.9900(3) 0.0613(13) Uiso 1.000000 R
C11 C 1.0369(5) 0.9376(4) 0.1588(3) 0.0461(10) Uani 1.000000 .
H11 H 1.0451(5) 0.9954(4) 0.1095(3) 0.0553(12) Uiso 1.000000 R
C34 C 0.0771(6) 0.3728(4) 1.0880(3) 0.0479(10) Uani 1.000000 .
H34 H 0.1157(6) 0.4174(4) 1.1141(3) 0.0574(12) Uiso 1.000000 R
C33 C -0.0236(7) 0.2912(5) 1.1404(3) 0.0600(14) Uani 1.000000 .
H33 H -0.0513(7) 0.2811(5) 1.2013(3) 0.0720(17) Uiso 1.000000 R
C4 C 0.2228(6) 1.0197(5) 0.3218(3) 0.0540(12) Uani 1.000000 .
H4 H 0.1932(6) 1.0336(5) 0.2691(3) 0.0648(14) Uiso 1.000000 R
C18 C 0.1810(5) 0.6098(5) 0.6034(4) 0.0550(12) Uani 1.000000 D
H18a H 0.1812(11) 0.671(2) 0.5548(17) 0.0824(18) Uiso 1.000000 GR
H18b H 0.1143(12) 0.5552(13) 0.602(3) 0.0824(18) Uiso 1.000000 GR
H18c H 0.147(2) 0.629(4) 0.6581(15) 0.0824(18) Uiso 1.000000 GR
C32 C -0.0844(6) 0.2241(4) 1.1034(4) 0.0602(14) Uani 1.000000 .
H32 H -0.1534(6) 0.1698(4) 1.1393(4) 0.0722(17) Uiso 1.000000 R
C21 C 0.5912(6) 0.8272(4) 1.0282(3) 0.0495(11) Uani 1.000000 .
C3 C 0.1562(5) 1.0690(4) 0.3856(4) 0.0523(12) Uani 1.000000 .
C2 C 0.1925(6) 1.0485(4) 0.4651(4) 0.0498(11) Uani 1.000000 .
H2a H 0.1425(6) 1.0809(4) 0.5082(4) 0.0598(13) Uiso 1.000000 R
C19 C 0.5415(8) 0.7772(6) 0.9068(3) 0.079(2) Uani 1.000000 .
H19 H 0.5532(8) 0.7898(6) 0.8462(3) 0.095(3) Uiso 1.000000 R
C20 C 0.6077(10) 0.8465(6) 0.9397(4) 0.089(3) Uani 1.000000 .
H20 H 0.6635(10) 0.9061(6) 0.9010(4) 0.107(3) Uiso 1.000000 R

loop_
_atom_site_aniso_label
_atom_site_aniso_U_11
_atom_site_aniso_U_22
_atom_site_aniso_U_33
_atom_site_aniso_U_12
_atom_site_aniso_U_13
_atom_site_aniso_U_23
Dy01 0.02864(13) 0.02699(12) 0.01777(13) 0.00152(8) -0.00378(8) -0.00281(8)
Cl2 0.1111(12) 0.0807(10) 0.0636(9) -0.0358(9) -0.0263(8) -0.0269(7)
Cl1 0.0821(10) 0.0911(11) 0.0939(12) 0.0542(10) -0.0233(9) 0.0029(9)
O1 0.0369(14) 0.0350(13) 0.0239(13) 0.0035(11) 0.0019(11) 0.0053(10)
O5 0.0335(13) 0.0405(14) 0.0240(13) -0.0037(11) 0.0039(10) -0.0065(11)
O8 0.0459(15) 0.0347(13) 0.0268(13) 0.0045(11) -0.0109(12) -0.0082(10)
O2 0.0301(13) 0.0525(16) 0.0316(14) 0.0076(11) -0.0099(11) -0.0185(12)
O3 0.0477(16) 0.0416(15) 0.0403(16) 0.0059(13) -0.0131(13) -0.0121(12)
O9 0.0573(18) 0.0372(14) 0.0265(14) 0.0012(13) -0.0050(13) -0.0016(11)
O6 0.0367(15) 0.080(2) 0.0244(14) 0.0042(14) -0.0093(12) -0.0105(14)
O4 0.0589(19) 0.0380(15) 0.0370(16) -0.0052(13) -0.0140(14) -0.0060(12)
O7 0.0419(15) 0.0555(17) 0.0306(15) 0.0067(13) -0.0062(12) -0.0118(13)
N5 0.0428(18) 0.0431(18) 0.0273(16) -0.0025(14) -0.0045(14) -0.0109(14)
N1 0.0321(15) 0.0280(14) 0.0305(16) 0.0030(12) -0.0077(13) -0.0037(12)
N4 0.0398(17) 0.0297(15) 0.0376(18) 0.0039(13) -0.0149(14) -0.0116(13)
N2 0.053(2) 0.0239(14) 0.0284(16) -0.0031(14) 0.0028(15) -0.0016(12)
O12 0.087(3) 0.0361(16) 0.068(2) 0.0096(17) -0.026(2) -0.0211(16)
N3 0.0410(18) 0.0469(19) 0.0325(18) 0.0045(15) -0.0147(15) -0.0086(15)
O11 0.054(2) 0.107(3) 0.053(2) 0.030(2) -0.0319(18) -0.024(2)
O10 0.090(3) 0.0306(15) 0.068(3) 0.0041(17) 0.000(2) -0.0191(16)
C8 0.0317(17) 0.0257(16) 0.0240(17) -0.0010(13) -0.0032(14) -0.0015(13)
C17 0.0360(19) 0.0304(17) 0.0258(18) -0.0005(14) -0.0052(15) -0.0026(14)
C26 0.0315(17) 0.0359(18) 0.0226(17) 0.0039(14) -0.0051(14) -0.0036(14)
C6 0.0286(17) 0.0284(17) 0.039(2) 0.0021(13) -0.0090(15) -0.0059(14)
C9 0.0345(18) 0.0308(17) 0.0252(18) -0.0035(14) -0.0043(15) -0.0048(14)
C7 0.0349(18) 0.0254(16) 0.0284(18) -0.0000(13) -0.0063(15) -0.0024(13)
C27 0.0245(16) 0.0372(18) 0.0264(18) 0.0021(14) 0.0009(13) -0.0089(14)
C24 0.038(2) 0.042(2) 0.032(2) 0.0004(16) -0.0069(16) -0.0092(16)
C25 0.0389(19) 0.041(2) 0.0244(18) 0.0032(16) -0.0047(15) -0.0082(15)
C28 0.038(2) 0.050(2) 0.0239(18) -0.0048(17) -0.0055(15) -0.0063(16)
C22 0.051(2) 0.055(3) 0.029(2) 0.003(2) -0.0111(18) -0.0122(18)
C14 0.0345(19) 0.0362(18) 0.0308(19) 0.0008(15) -0.0065(16) -0.0066(15)
C15 0.035(2) 0.046(2) 0.041(2) 0.0121(17) -0.0058(18) -0.0047(18)
C23 0.053(2) 0.047(2) 0.029(2) -0.0030(19) -0.0102(18) -0.0066(17)
C35 0.0313(17) 0.0335(18) 0.0278(19) 0.0032(14) -0.0034(15) -0.0020(14)
C16 0.042(2) 0.042(2) 0.028(2) 0.0098(17) -0.0028(17) 0.0056(16)
C29 0.044(2) 0.046(2) 0.039(2) -0.0077(18) -0.0114(18) -0.0124(18)
C30 0.037(2) 0.0372(19) 0.032(2) 0.0001(16) -0.0032(16) -0.0004(16)
C1 0.043(2) 0.042(2) 0.038(2) 0.0087(17) -0.0123(18) -0.0118(17)
C12 0.036(2) 0.052(2) 0.036(2) -0.0110(18) 0.0062(17) -0.0093(19)
C13 0.0325(19) 0.050(2) 0.042(2) -0.0014(17) -0.0039(17) -0.0087(19)
C5 0.045(2) 0.050(2) 0.039(2) 0.0091(19) -0.0147(19) -0.0141(19)
C10 0.046(2) 0.0348(19) 0.031(2) -0.0004(16) -0.0017(17) 0.0013(16)
C31 0.052(3) 0.040(2) 0.050(3) -0.011(2) 0.000(2) -0.0042(19)
C11 0.053(3) 0.040(2) 0.033(2) -0.0108(19) -0.0006(19) 0.0034(17)
C34 0.056(3) 0.049(2) 0.029(2) -0.001(2) -0.0027(19) -0.0030(18)
C33 0.075(4) 0.057(3) 0.029(2) -0.000(3) 0.005(2) 0.004(2)
C4 0.051(3) 0.067(3) 0.045(3) 0.009(2) -0.023(2) -0.007(2)
C18 0.040(2) 0.071(3) 0.064(3) 0.016(2) -0.017(2) -0.033(3)
C32 0.064(3) 0.040(2) 0.052(3) -0.008(2) 0.007(2) 0.010(2)
C21 0.057(3) 0.053(3) 0.041(2) -0.008(2) -0.014(2) -0.014(2)
C3 0.043(2) 0.044(2) 0.058(3) 0.0107(19) -0.011(2) 0.004(2)
C2 0.049(2) 0.046(2) 0.054(3) 0.012(2) -0.008(2) -0.018(2)
C19 0.117(5) 0.093(4) 0.023(2) -0.058(4) -0.009(3) -0.007(2)
C20 0.131(6) 0.087(5) 0.041(3) -0.065(5) -0.015(3) -0.002(3)

loop_
_atom_type_symbol
_atom_type_scat_dispersion_real
_atom_type_scat_dispersion_imag
_atom_type_scat_Cromer_Mann_a1
_atom_type_scat_Cromer_Mann_a2
_atom_type_scat_Cromer_Mann_a3
_atom_type_scat_Cromer_Mann_a4
_atom_type_scat_Cromer_Mann_b1
_atom_type_scat_Cromer_Mann_b2
_atom_type_scat_Cromer_Mann_b3
_atom_type_scat_Cromer_Mann_b4
_atom_type_scat_Cromer_Mann_c
_atom_type_scat_source
_atom_type_scat_dispersion_source
C 0.01920 0.00962 2.31000 1.02000 1.58860 0.86500 20.84390 10.20750 0.56870 51.65120 0.215599998832 'International Tables Volume C Table 6.1.1.4 (pp. 500-502)' 'Henke, Gullikson and Davis, At. Data and Nucl. Data Tables, 1993, 54, 2'
Cl 0.36843 0.69943 11.46040 7.19640 6.25560 1.64550 0.01040 1.16620 18.51940 47.77840 -9.55739974976 'International Tables Volume C Table 6.1.1.4 (pp. 500-502)' 'Henke, Gullikson and Davis, At. Data and Nucl. Data Tables, 1993, 54, 2'
H 0.00000 0.00000 0.49300 0.32291 0.14019 0.04081 10.51090 26.12570 3.14236 57.79970 0.0030380000826 'International Tables Volume C Table 6.1.1.4 (pp. 500-502)' 'Henke, Gullikson and Davis, At. Data and Nucl. Data Tables, 1993, 54, 2'
O 0.05239 0.03377 3.04850 2.28680 1.54630 0.86700 13.27710 5.70110 0.32390 32.90890 0.250800013542 'International Tables Volume C Table 6.1.1.4 (pp. 500-502)' 'Henke, Gullikson and Davis, At. Data and Nucl. Data Tables, 1993, 54, 2'
N 0.03256 0.01839 12.21260 3.13220 2.01250 1.16630 0.00570 9.89330 28.99750 0.58260 -11.5290002823 'International Tables Volume C Table 6.1.1.4 (pp. 500-502)' 'Henke, Gullikson and Davis, At. Data and Nucl. Data Tables, 1993, 54, 2'
Dy -9.84008 9.94002 26.50700 17.63830 14.55960 2.96577 2.18020 0.20217 12.18990 111.87400 4.29727983475 'International Tables Volume C Table 6.1.1.4 (pp. 500-502)' 'Henke, Gullikson and Davis, At. Data and Nucl. Data Tables, 1993, 54, 2'

loop_
_geom_angle_atom_site_label_1
_geom_angle_atom_site_label_2
_geom_angle_atom_site_label_3
_geom_angle
_geom_angle_site_symmetry_1
_geom_angle_site_symmetry_3
_geom_angle_publ_flag
O5 Dy01 O1 152.95(10) . . ?
O8 Dy01 O1 75.32(10) . . ?
O8 Dy01 O5 124.36(10) . . ?
O2 Dy01 O1 85.66(10) . . ?
O2 Dy01 O5 85.58(10) . . ?
O2 Dy01 O8 68.53(9) . . ?
O3 Dy01 O1 74.25(10) . . ?
O3 Dy01 O5 78.70(10) . . ?
O3 Dy01 O8 131.18(9) . . ?
O3 Dy01 O2 71.92(10) . . ?
O9 Dy01 O1 125.78(10) . . ?
O9 Dy01 O5 78.53(10) . . ?
O9 Dy01 O8 51.40(9) . . ?
O9 Dy01 O2 83.92(11) . . ?
O9 Dy01 O3 147.81(11) . . ?
O6 Dy01 O1 81.45(10) . . ?
O6 Dy01 O5 120.35(10) . . ?
O6 Dy01 O8 72.14(10) . . ?
O6 Dy01 O2 140.54(10) . . ?
O6 Dy01 O3 137.65(12) . . ?
O6 Dy01 O9 74.13(12) . . ?
O4 Dy01 O1 86.86(10) . . ?
O4 Dy01 O5 76.76(10) . . ?
O4 Dy01 O8 158.23(11) . . ?
O4 Dy01 O2 123.24(10) . . ?
O4 Dy01 O3 51.96(10) . . ?
O4 Dy01 O9 141.06(10) . . ?
O4 Dy01 O6 93.19(12) . . ?
O7 Dy01 O1 124.29(10) . . ?
O7 Dy01 O5 70.43(10) . . ?
O7 Dy01 O8 109.08(9) . . ?
O7 Dy01 O2 149.20(11) . . ?
O7 Dy01 O3 119.54(10) . . ?
O7 Dy01 O9 72.85(11) . . ?
O7 Dy01 O6 51.22(10) . . ?
O7 Dy01 O4 70.73(11) . . ?
N4 Dy01 O1 100.73(10) . . ?
N4 Dy01 O5 101.66(10) . . ?
N4 Dy01 O8 25.91(9) . . ?
N4 Dy01 O2 75.19(10) . . ?
N4 Dy01 O3 146.99(10) . . ?
N4 Dy01 O9 25.50(10) . . ?
N4 Dy01 O6 70.91(11) . . ?
N4 Dy01 O4 160.86(10) . . ?
N4 Dy01 O7 90.65(10) . . ?
N2 Dy01 O1 81.80(10) . . ?
N2 Dy01 O5 74.01(10) . . ?
N2 Dy01 O8 153.72(9) . . ?
N2 Dy01 O2 97.29(11) . . ?
N2 Dy01 O3 26.13(11) . . ?
N2 Dy01 O9 152.31(10) . . ?
N2 Dy01 O6 117.31(12) . . ?
N2 Dy01 O4 26.03(11) . . ?
N2 Dy01 O7 94.38(11) . . ?
N2 Dy01 N4 171.75(10) . . ?
N3 Dy01 O1 104.87(10) . . ?
N3 Dy01 O5 94.70(10) . . ?
N3 Dy01 O8 88.79(10) . . ?
N3 Dy01 O2 152.01(10) . . ?
N3 Dy01 O3 135.65(10) . . ?
N3 Dy01 O9 68.80(11) . . ?
N3 Dy01 O6 25.86(10) . . ?
N3 Dy01 O4 83.73(11) . . ?
N3 Dy01 O7 25.66(10) . . ?
N3 Dy01 N4 77.36(10) . . ?
N3 Dy01 N2 109.72(11) . . ?
C17 O1 Dy01 146.5(2) . . ?
C27 O5 Dy01 140.4(2) . . ?
N4 O8 Dy01 95.6(2) . . ?
H2 O2 Dy01 117.7(14) . . ?
C18 O2 Dy01 131.5(3) . . ?
C18 O2 H2 108.5(14) . . ?
N2 O3 Dy01 95.0(2) . . ?
N4 O9 Dy01 98.9(2) . . ?
N3 O6 Dy01 97.9(2) . . ?
N2 O4 Dy01 97.5(2) . . ?
N3 O7 Dy01 95.0(2) . . ?
C24 N5 H5 116.7(2) . . ?
C25 N5 H5 116.7(2) . . ?
C25 N5 C24 126.7(4) . . ?
C6 N1 H1 118.6(2) . . ?
C7 N1 H1 118.6(2) . . ?
C7 N1 C6 122.8(3) . . ?
O8 N4 Dy01 58.54(17) . . ?
O9 N4 Dy01 55.59(18) . . ?
O9 N4 O8 114.1(3) . . ?
O12 N4 Dy01 177.4(3) . . ?
O12 N4 O8 122.4(4) . . ?
O12 N4 O9 123.4(4) . . ?
O3 N2 Dy01 58.84(19) . . ?
O4 N2 Dy01 56.43(18) . . ?
O4 N2 O3 114.7(3) . . ?
O10 N2 Dy01 171.8(3) . . ?
O10 N2 O3 122.0(4) . . ?
O10 N2 O4 123.3(4) . . ?
O6 N3 Dy01 56.21(19) . . ?
O7 N3 Dy01 59.33(19) . . ?
O7 N3 O6 114.6(3) . . ?
O11 N3 Dy01 168.9(3) . . ?
O11 N3 O6 122.7(4) . . ?
O11 N3 O7 122.7(4) . . ?
C9 C8 C17 120.4(3) . . ?
C7 C8 C17 120.0(3) . . ?
C7 C8 C9 119.5(3) . . ?
C8 C17 O1 121.3(3) . . ?
C16 C17 O1 121.0(3) . . ?
C16 C17 C8 117.8(3) . . ?
C25 C26 C27 121.3(3) . . ?
C35 C26 C27 119.4(4) . . ?
C35 C26 C25 119.3(3) . . ?
C1 C6 N1 118.8(4) . . ?
C5 C6 N1 120.4(4) . . ?
C5 C6 C1 120.8(4) . . ?
C14 C9 C8 118.9(3) . . ?
C10 C9 C8 123.5(4) . . ?
C10 C9 C14 117.6(4) . . ?
C8 C7 N1 126.7(3) . . ?
H7 C7 N1 116.6(2) . . ?
H7 C7 C8 116.6(2) . . ?
C26 C27 O5 121.1(3) . . ?
C28 C27 O5 120.0(3) . . ?
C28 C27 C26 118.9(3) . . ?
C23 C24 N5 122.7(4) . . ?
C19 C24 N5 117.5(4) . . ?
C19 C24 C23 119.8(4) . . ?
C26 C25 N5 126.3(4) . . ?
H25 C25 N5 116.9(2) . . ?
H25 C25 C26 116.9(2) . . ?
H28 C28 C27 119.5(2) . . ?
C29 C28 C27 120.9(4) . . ?
C29 C28 H28 119.5(3) . . ?
C23 C22 H22 120.2(3) . . ?
C21 C22 H22 120.2(3) . . ?
C21 C22 C23 119.5(4) . . ?
C15 C14 C9 119.2(4) . . ?
C13 C14 C9 120.0(4) . . ?
C13 C14 C15 120.8(4) . . ?
H15 C15 C14 118.9(2) . . ?
C16 C15 C14 122.2(4) . . ?
C16 C15 H15 118.9(2) . . ?
C22 C23 C24 120.5(4) . . ?
H23 C23 C24 119.8(3) . . ?
H23 C23 C22 119.8(3) . . ?
C30 C35 C26 118.8(4) . . ?
C34 C35 C26 123.7(4) . . ?
C34 C35 C30 117.5(4) . . ?
C15 C16 C17 121.3(4) . . ?
H16 C16 C17 119.4(2) . . ?
H16 C16 C15 119.4(2) . . ?
H29 C29 C28 118.8(3) . . ?
C30 C29 C28 122.4(4) . . ?
C30 C29 H29 118.8(2) . . ?
C29 C30 C35 119.5(4) . . ?
C31 C30 C35 120.2(4) . . ?
C31 C30 C29 120.3(4) . . ?
H1a C1 C6 120.1(2) . . ?
C2 C1 C6 119.8(4) . . ?
C2 C1 H1a 120.1(3) . . ?
C13 C12 H12 120.2(3) . . ?
C11 C12 H12 120.2(2) . . ?
C11 C12 C13 119.6(4) . . ?
C12 C13 C14 120.8(4) . . ?
H13 C13 C14 119.6(3) . . ?
H13 C13 C12 119.6(3) . . ?
H5a C5 C6 120.3(2) . . ?
C4 C5 C6 119.4(4) . . ?
C4 C5 H5a 120.3(3) . . ?
H10 C10 C9 119.5(2) . . ?
C11 C10 C9 121.0(4) . . ?
C11 C10 H10 119.5(3) . . ?
H31 C31 C30 119.7(3) . . ?
C32 C31 C30 120.6(5) . . ?
C32 C31 H31 119.7(3) . . ?
C10 C11 C12 120.9(4) . . ?
H11 C11 C12 119.5(2) . . ?
H11 C11 C10 119.5(3) . . ?
H34 C34 C35 119.4(3) . . ?
C33 C34 C35 121.2(5) . . ?
C33 C34 H34 119.4(3) . . ?
H33 C33 C34 119.6(3) . . ?
C32 C33 C34 120.8(5) . . ?
C32 C33 H33 119.6(3) . . ?
H4 C4 C5 120.6(3) . . ?
C3 C4 C5 118.7(4) . . ?
C3 C4 H4 120.6(3) . . ?
H18a C18 O2 109.5 . . ?
H18b C18 O2 109.5 . . ?
H18b C18 H18a 109.5 . . ?
H18c C18 O2 109.5 . . ?
H18c C18 H18a 109.5 . . ?
H18c C18 H18b 109.5 . . ?
C33 C32 C31 119.8(4) . . ?
H32 C32 C31 120.1(3) . . ?
H32 C32 C33 120.1(3) . . ?
C22 C21 Cl2 119.8(4) . . ?
C20 C21 Cl2 119.3(4) . . ?
C20 C21 C22 120.9(5) . . ?
C4 C3 Cl1 119.1(4) . . ?
C2 C3 Cl1 118.3(4) . . ?
C2 C3 C4 122.6(4) . . ?
C3 C2 C1 118.4(5) . . ?
H2a C2 C1 120.8(3) . . ?
H2a C2 C3 120.8(3) . . ?
H19 C19 C24 120.4(3) . . ?
C20 C19 C24 119.2(5) . . ?
C20 C19 H19 120.4(3) . . ?
C19 C20 C21 120.2(5) . . ?
H20 C20 C21 119.9(3) . . ?
H20 C20 C19 119.9(3) . . ?

loop_
_geom_bond_atom_site_label_1
_geom_bond_atom_site_label_2
_geom_bond_distance
_geom_bond_site_symmetry_2
_geom_bond_publ_flag
Dy01 O1 2.285(2) . ?
Dy01 O5 2.280(2) . ?
Dy01 O8 2.504(3) . ?
Dy01 O2 2.371(3) . ?
Dy01 O3 2.473(3) . ?
Dy01 O9 2.439(3) . ?
Dy01 O6 2.427(3) . ?
Dy01 O4 2.420(3) . ?
Dy01 O7 2.497(3) . ?
Dy01 N4 2.921(3) . ?
Dy01 N2 2.879(3) . ?
Dy01 N3 2.892(3) . ?
Cl2 C21 1.749(5) . ?
Cl1 C3 1.738(5) . ?
O1 C17 1.290(5) . ?
O5 C27 1.293(5) . ?
O8 N4 1.282(4) . ?
O2 H2 0.853(9) . ?
O2 C18 1.445(5) . ?
O3 N2 1.273(5) . ?
O9 N4 1.273(5) . ?
O6 N3 1.273(5) . ?
O4 N2 1.274(5) . ?
O7 N3 1.257(5) . ?
N5 H5 0.8600 . ?
N5 C24 1.424(5) . ?
N5 C25 1.312(5) . ?
N1 H1 0.8600 . ?
N1 C6 1.420(5) . ?
N1 C7 1.308(5) . ?
N4 O12 1.186(5) . ?
N2 O10 1.203(5) . ?
N3 O11 1.201(5) . ?
C8 C17 1.429(5) . ?
C8 C9 1.448(5) . ?
C8 C7 1.411(5) . ?
C17 C16 1.433(6) . ?
C26 C27 1.432(5) . ?
C26 C25 1.393(6) . ?
C26 C35 1.465(5) . ?
C6 C1 1.379(6) . ?
C6 C5 1.378(6) . ?
C9 C14 1.409(6) . ?
C9 C10 1.412(5) . ?
C7 H7 0.9300 . ?
C27 C28 1.420(6) . ?
C24 C23 1.367(6) . ?
C24 C19 1.369(7) . ?
C25 H25 0.9300 . ?
C28 H28 0.9300 . ?
C28 C29 1.352(6) . ?
C22 H22 0.9300 . ?
C22 C23 1.382(7) . ?
C22 C21 1.346(7) . ?
C14 C15 1.424(6) . ?
C14 C13 1.418(6) . ?
C15 H15 0.9300 . ?
C15 C16 1.351(6) . ?
C23 H23 0.9300 . ?
C35 C30 1.402(6) . ?
C35 C34 1.403(6) . ?
C16 H16 0.9300 . ?
C29 H29 0.9300 . ?
C29 C30 1.422(6) . ?
C30 C31 1.417(6) . ?
C1 H1a 0.9300 . ?
C1 C2 1.390(6) . ?
C12 H12 0.9300 . ?
C12 C13 1.364(7) . ?
C12 C11 1.390(7) . ?
C13 H13 0.9300 . ?
C5 H5a 0.9300 . ?
C5 C4 1.389(7) . ?
C10 H10 0.9300 . ?
C10 C11 1.379(6) . ?
C31 H31 0.9300 . ?
C31 C32 1.356(8) . ?
C11 H11 0.9300 . ?
C34 H34 0.9300 . ?
C34 C33 1.376(7) . ?
C33 H33 0.9300 . ?
C33 C32 1.386(9) . ?
C4 H4 0.9300 . ?
C4 C3 1.371(8) . ?
C18 H18a 0.9600 . ?
C18 H18b 0.9600 . ?
C18 H18c 0.9600 . ?
C32 H32 0.9300 . ?
C21 C20 1.360(8) . ?
C3 C2 1.366(8) . ?
C2 H2a 0.9300 . ?
C19 H19 0.9300 . ?
C19 C20 1.388(8) . ?
C20 H20 0.9300 . ?

loop_
_restr_distance_atom_site_label_1
_restr_distance_atom_site_label_2
_restr_distance_site_symmetry_2
_restr_distance_target
_restr_distance_target_weight_param
_restr_distance_diff
Dy01 H2 1 2.8825 0.0200 0.0135
O2 H2 1 0.8500 0.0100 -0.0032
C18 H2 1 1.9115 0.0200 0.0152
